data_7037107
loop_
_publ_author_name
'Ziesak, Alexandra'
'Wesp, Tobias'
'H\"ubner, Olaf'
'Kaifer, Elisabeth'
'Wadepohl, Hubert'
'Himmel, Hans-J\"org'

_publ_section_title
;
 Counter-ligand control of the electronic structure in dinuclear
 copper-tetrakisguanidine complexes.
;
_journal_issue 44
_journal_name_full 'Dalton transactions (Cambridge, England : 2003)'
_journal_page_first 19111
_journal_page_last 19125
_journal_paper_doi 10.1039/c5dt03270a
_journal_volume 44
_journal_year 2015
_chemical_formula_moiety 'C16 H16 N6'
_chemical_formula_sum 'C16 H16 N6'
_chemical_formula_weight 292.35
_space_group_crystal_system monoclinic
_space_group_IT_number 14
_space_group_name_Hall '-P 2ybc'
_space_group_name_H-M_alt 'P 1 21/c 1'
_symmetry_cell_setting monoclinic
_symmetry_Int_Tables_number 14
_symmetry_space_group_name_Hall '-P 2ybc'
_symmetry_space_group_name_H-M 'P 1 21/c 1'
_atom_sites_solution_hydrogens geom
_atom_sites_solution_primary iterative
_atom_sites_solution_secondary difmap
_audit_block_code hi_az4
_audit_creation_date
;
'Fri May 03 17:03:45 2013'
;
_audit_update_record
;
2015-07-20 deposited with the CCDC.
2015-10-09 downloaded from the CCDC.
;
_cell_angle_alpha 90
_cell_angle_beta 98.654(5)
_cell_angle_gamma 90
_cell_formula_units_Z 2
_cell_length_a 10.2045(5)
_cell_length_b 4.3265(2)
_cell_length_c 15.5492(7)
_cell_measurement_reflns_used 4494
_cell_measurement_temperature 110(1)
_cell_measurement_theta_max 70.5710
_cell_measurement_theta_min 4.3780
_cell_volume 678.68(6)
_computing_cell_refinement
;
CrysAlisPro, Agilent Technologies,
Version 1.171.36.28 (release 01-02-2013 CrysAlis171 .NET)
(compiled Feb  1 2013,16:14:44)
;
_computing_data_collection
;
CrysAlisPro, Agilent Technologies,
Version 1.171.36.28 (release 01-02-2013 CrysAlis171 .NET)
(compiled Feb  1 2013,16:14:44)
;
_computing_data_reduction
;
CrysAlisPro, Agilent Technologies,
Version 1.171.36.28 (release 01-02-2013 CrysAlis171 .NET)
(compiled Feb  1 2013,16:14:44)
;
_computing_molecular_graphics
;
O. V. Dolomanov, L. J. Bourhis, R. J. Gildea, J. A. K. Howard and H. Puschmann,
OLEX2: a complete structure solution, refinement and analysis program.
J. Appl. Cryst. (2009). 42, 339-341.
;
_computing_publication_material 'encif (Wadepohl, 2009-13); encifer 1.4 (CCDC, 2011)'
_computing_structure_refinement 'SHELXL-2013 (Sheldrick, 2013)'
_computing_structure_solution 'SUPERFLIP (Palatinus, 2007-2009)'
_diffrn_ambient_temperature 110(1)
_diffrn_detector 'CCD plate'
_diffrn_detector_area_resol_mean 15.9241
_diffrn_detector_type 'Agilent EOS'
_diffrn_measured_fraction_theta_full 0.999
_diffrn_measured_fraction_theta_max 0.992
_diffrn_measurement_details
;
  1 omega  -17.00   49.00   1.0000   20.0000
omega____ theta____ kappa____ phi______ frames
    -       -3.5000   50.0000   60.0000 66

  2 omega  -71.00  -24.00   1.0000   20.0000
omega____ theta____ kappa____ phi______ frames
    -       -3.5000  -64.0000   30.0000 47

  3 omega  -24.00   10.00   1.0000   20.0000
omega____ theta____ kappa____ phi______ frames
    -       -3.5000   57.0000  -90.0000 34

  4 omega  -18.00   18.00   1.0000   20.0000
omega____ theta____ kappa____ phi______ frames
    -       -3.5000  -64.0000   30.0000 36

  5 omega   19.00   47.00   1.0000    5.0000
omega____ theta____ kappa____ phi______ frames
    -       14.0000   79.0000   61.1425 28

  6 omega    4.00   35.00   1.0000   20.0000
omega____ theta____ kappa____ phi______ frames
    -       30.0000   78.0000  150.5895 31

  7 omega    8.00   33.00   1.0000   20.0000
omega____ theta____ kappa____ phi______ frames
    -       38.0000   80.0000  -64.3191 25

  8 omega   11.00   37.00   1.0000   20.0000
omega____ theta____ kappa____ phi______ frames
    -       42.0000   78.0000  -48.5502 26

  9 omega   86.00  112.00   1.0000   20.0000
omega____ theta____ kappa____ phi______ frames
    -       42.0000   75.0000   83.3012 26

 10 omega   13.00   55.00   1.0000   20.0000
omega____ theta____ kappa____ phi______ frames
    -       42.0000   75.0000   83.3012 42

 11 omega   10.00   38.00   1.0000   20.0000
omega____ theta____ kappa____ phi______ frames
    -       42.0000   80.0000  178.4690 28

 12 omega   24.00   49.00   1.0000   20.0000
omega____ theta____ kappa____ phi______ frames
    -       46.0000   74.0000 -101.3982 25

 13 omega   15.00   40.00   1.0000   20.0000
omega____ theta____ kappa____ phi______ frames
    -       46.0000   78.0000 -165.1476 25

 14 omega   19.00   55.00   1.0000   20.0000
omega____ theta____ kappa____ phi______ frames
    -       46.0000   77.0000  -33.8966 36

 15 omega   19.00   45.00   1.0000   20.0000
omega____ theta____ kappa____ phi______ frames
    -       50.0000   79.0000 -149.2094 26

 16 omega    3.00   73.00   1.0000   20.0000
omega____ theta____ kappa____ phi______ frames
    -       54.0000  -70.0000  158.8291 70

 17 omega   41.00   73.00   1.0000   20.0000
omega____ theta____ kappa____ phi______ frames
    -       58.0000   71.0000 -134.0792 32

 18 omega   30.00   57.00   1.0000   20.0000
omega____ theta____ kappa____ phi______ frames
    -       58.0000   75.0000  -25.5250 27

 19 omega   34.00   61.00   1.0000   20.0000
omega____ theta____ kappa____ phi______ frames
    -       58.0000   75.0000   82.4637 27

 20 omega   29.00   77.00   1.0000   20.0000
omega____ theta____ kappa____ phi______ frames
    -       58.0000   77.0000  -60.4871 48

 21 omega   79.00  128.00   1.0000   20.0000
omega____ theta____ kappa____ phi______ frames
    -       58.0000   77.0000  -60.4871 49

 22 omega  102.00  129.00   1.0000   20.0000
omega____ theta____ kappa____ phi______ frames
    -       62.0000   68.0000    2.8067 27

 23 omega   42.00   69.00   1.0000   20.0000
omega____ theta____ kappa____ phi______ frames
    -       62.0000   68.0000    2.8067 27

 24 omega   34.00   61.00   1.0000   20.0000
omega____ theta____ kappa____ phi______ frames
    -       62.0000   74.0000  128.3496 27

 25 omega   88.00  127.00   1.0000   20.0000
omega____ theta____ kappa____ phi______ frames
    -       62.0000   74.0000  128.3496 39

 26 omega   42.00   70.00   1.0000   20.0000
omega____ theta____ kappa____ phi______ frames
    -       62.0000   59.0000  -21.4811 28

 27 omega  107.00  134.00   1.0000   20.0000
omega____ theta____ kappa____ phi______ frames
    -       66.0000   73.0000 -100.4329 27

 28 omega   38.00   64.00   1.0000   20.0000
omega____ theta____ kappa____ phi______ frames
    -       66.0000   73.0000 -100.4329 26

 29 omega  108.00  134.00   1.0000   20.0000
omega____ theta____ kappa____ phi______ frames
    -       66.0000   62.0000   27.0901 26

 30 omega   46.00   73.00   1.0000   20.0000
omega____ theta____ kappa____ phi______ frames
    -       66.0000   62.0000   27.0901 27

 31 omega  113.00  140.00   1.0000   20.0000
omega____ theta____ kappa____ phi______ frames
    -       70.0000   44.0000  -13.2844 27

 32 omega   47.00   74.00   1.0000   20.0000
omega____ theta____ kappa____ phi______ frames
    -       70.0000   44.0000  -13.2844 27

 33 omega   93.00  130.00   1.0000   20.0000
omega____ theta____ kappa____ phi______ frames
    -       70.0000   59.0000 -163.3023 37

 34 omega   50.00   79.00   1.0000   20.0000
omega____ theta____ kappa____ phi______ frames
    -       70.0000   52.0000  164.2735 29

 35 omega   51.00   85.00   1.0000   20.0000
omega____ theta____ kappa____ phi______ frames
    -       70.0000   59.0000 -163.3023 34

 36 omega   59.00   85.00   1.0000   20.0000
omega____ theta____ kappa____ phi______ frames
    -       70.0000   56.0000  -78.4888 26

 37 omega    0.00  102.00   1.0000   20.0000
omega____ theta____ kappa____ phi______ frames
    -       70.0000  -80.0000   -4.7996 102

 38 omega  107.00  144.00   1.0000   20.0000
omega____ theta____ kappa____ phi______ frames
    -       74.0000   74.0000   37.7927 37

 39 omega  114.00  146.00   1.0000   20.0000
omega____ theta____ kappa____ phi______ frames
    -       74.0000   43.0000   89.1703 32

 40 omega   47.00   76.00   1.0000   20.0000
omega____ theta____ kappa____ phi______ frames
    -       74.0000   74.0000   37.7927 29

 41 omega   56.00   82.00   1.0000   20.0000
omega____ theta____ kappa____ phi______ frames
    -       78.0000   67.0000  171.4556 26

 42 omega   56.00   82.00   1.0000   20.0000
omega____ theta____ kappa____ phi______ frames
    -       78.0000   51.0000   33.5688 26

 43 omega   59.00   91.00   1.0000   30.0000
omega____ theta____ kappa____ phi______ frames
    -       82.0000   68.0000   96.6377 32

 44 omega   58.00   94.00   1.0000   30.0000
omega____ theta____ kappa____ phi______ frames
    -       86.0000   73.0000 -129.5061 36

 45 omega   71.00   98.00   1.0000   30.0000
omega____ theta____ kappa____ phi______ frames
    -       86.0000   37.0000 -127.5342 27

 46 omega  109.00  154.00   1.0000   30.0000
omega____ theta____ kappa____ phi______ frames
    -       86.0000   73.0000 -129.5061 45

 47 omega  122.00  153.00   1.0000   30.0000
omega____ theta____ kappa____ phi______ frames
    -       94.0000   68.0000   68.8909 31

 48 omega   70.00   96.00   1.0000   30.0000
omega____ theta____ kappa____ phi______ frames
    -       94.0000   68.0000   68.8909 26

 49 omega   81.00  126.00   1.0000   30.0000
omega____ theta____ kappa____ phi______ frames
    -      108.0000   77.0000 -150.0000 45

 50 omega   79.00  174.00   1.0000   30.0000
omega____ theta____ kappa____ phi______ frames
    -      108.0000   77.0000  -60.0000 95

 51 omega   80.00  107.00   1.0000   30.0000
omega____ theta____ kappa____ phi______ frames
    -      108.0000   77.0000  120.0000 27

 52 omega   78.00  104.00   1.0000   30.0000
omega____ theta____ kappa____ phi______ frames
    -      108.0000   77.0000    0.0000 26

 53 omega   37.00   80.00   1.0000   30.0000
omega____ theta____ kappa____ phi______ frames
    -      108.0000  -38.0000   60.0000 43

 54 omega  126.00  166.00   1.0000   30.0000
omega____ theta____ kappa____ phi______ frames
    -      108.0000   77.0000 -180.0000 40

 55 omega   79.00  105.00   1.0000   30.0000
omega____ theta____ kappa____ phi______ frames
    -      108.0000   77.0000 -180.0000 26

 56 omega  123.00  174.00   1.0000   30.0000
omega____ theta____ kappa____ phi______ frames
    -      108.0000   77.0000   90.0000 51

 57 omega   78.00  110.00   1.0000   30.0000
omega____ theta____ kappa____ phi______ frames
    -      108.0000   77.0000   90.0000 32

 58 omega  119.00  178.00   1.0000   30.0000
omega____ theta____ kappa____ phi______ frames
    -      108.0000   77.0000  120.0000 59

 59 omega  122.00  147.00   1.0000   30.0000
omega____ theta____ kappa____ phi______ frames
    -      108.0000   64.0000   30.0000 25

 60 omega   86.00  115.00   1.0000   30.0000
omega____ theta____ kappa____ phi______ frames
    -      108.0000   64.0000   30.0000 29

 61 omega   39.00  128.00   1.0000   30.0000
omega____ theta____ kappa____ phi______ frames
    -      108.0000  -77.0000 -150.0000 89

 62 omega  135.00  176.00   1.0000   30.0000
omega____ theta____ kappa____ phi______ frames
    -      108.0000   77.0000 -150.0000 41

 63 omega   83.00  139.00   1.0000   30.0000
omega____ theta____ kappa____ phi______ frames
    -      108.0000   38.0000    0.0000 56

 64 omega   59.00  100.00   1.0000   30.0000
omega____ theta____ kappa____ phi______ frames
    -      108.0000  -50.0000 -180.0000 41

 65 omega  141.00  168.00   1.0000   30.0000
omega____ theta____ kappa____ phi______ frames
    -      108.0000   77.0000 -116.7706 27

 66 omega   84.00  131.00   1.0000   30.0000
omega____ theta____ kappa____ phi______ frames
    -      108.0000   38.0000 -150.0000 47

 67 omega   80.00  107.00   1.0000   30.0000
omega____ theta____ kappa____ phi______ frames
    -      108.0000   77.0000 -116.7706 27

 68 omega   88.00  115.00   1.0000   30.0000
omega____ theta____ kappa____ phi______ frames
    -      108.0000   64.0000  120.0000 27

 69 omega   56.00   96.00   1.0000   30.0000
omega____ theta____ kappa____ phi______ frames
    -      108.0000  -78.0000   74.2293 40

 70 omega   85.00  168.00   1.0000   30.0000
omega____ theta____ kappa____ phi______ frames
    -      108.0000   64.0000    0.0000 83

 71 omega  145.00  175.00   1.0000   30.0000
omega____ theta____ kappa____ phi______ frames
    -      108.0000   64.0000  -30.0000 30

 72 omega   79.00  104.00   1.0000   30.0000
omega____ theta____ kappa____ phi______ frames
    -      108.0000   77.0000 -120.0000 25

 73 omega   82.00  135.00   1.0000   30.0000
omega____ theta____ kappa____ phi______ frames
    -      108.0000   74.0000 -132.0000 53

 74 omega   86.00  124.00   1.0000   30.0000
omega____ theta____ kappa____ phi______ frames
    -      108.0000   64.0000  150.0000 38

 75 omega   47.00  110.00   1.0000   30.0000
omega____ theta____ kappa____ phi______ frames
    -      108.0000  -77.0000   30.0000 63

 76 omega  140.00  178.00   1.0000   30.0000
omega____ theta____ kappa____ phi______ frames
    -      108.0000   77.0000   60.0000 38

 77 omega   78.00  105.00   1.0000   30.0000
omega____ theta____ kappa____ phi______ frames
    -      108.0000   77.0000  -30.0000 27

 78 omega   86.00  113.00   1.0000   30.0000
omega____ theta____ kappa____ phi______ frames
    -      108.0000   64.0000  -30.0000 27

 79 omega   57.00  113.00   1.0000   30.0000
omega____ theta____ kappa____ phi______ frames
    -      108.0000  -77.0000  120.0000 56

 80 omega   85.00  161.00   1.0000   30.0000
omega____ theta____ kappa____ phi______ frames
    -      108.0000   64.0000  -90.0000 76

 81 omega   61.00  104.00   1.0000   30.0000
omega____ theta____ kappa____ phi______ frames
    -      108.0000  -80.0000  -42.3472 43

 82 omega   98.00  158.00   1.0000   30.0000
omega____ theta____ kappa____ phi______ frames
    -      108.0000   50.0000   60.0000 60

 83 omega  114.00  177.00   1.0000   30.0000
omega____ theta____ kappa____ phi______ frames
    -      108.0000   77.0000  150.0000 63

 84 omega   82.00  114.00   1.0000   30.0000
omega____ theta____ kappa____ phi______ frames
    -      108.0000   38.0000  150.0000 32

 85 omega   78.00  104.00   1.0000   30.0000
omega____ theta____ kappa____ phi______ frames
    -      108.0000   77.0000  -90.0000 26

 86 omega   78.00  105.00   1.0000   30.0000
omega____ theta____ kappa____ phi______ frames
    -      108.0000   77.0000  150.0000 27

 87 omega  -72.00   18.00   1.0000   20.0000
omega____ theta____ kappa____ phi______ frames
    -       -3.5000  -57.0000  -60.0000 90

 88 omega   -6.00   46.00   1.0000    5.0000
omega____ theta____ kappa____ phi______ frames
    -       26.0000   80.0000   39.4225 52

 89 omega    3.00   49.00   1.0000   20.0000
omega____ theta____ kappa____ phi______ frames
    -       34.0000   78.0000  105.7911 46

 90 omega    7.00   47.00   1.0000   20.0000
omega____ theta____ kappa____ phi______ frames
    -       38.0000   79.0000  104.8334 40

 91 omega   19.00   47.00   1.0000   20.0000
omega____ theta____ kappa____ phi______ frames
    -       50.0000   79.0000 -149.2094 28

 92 omega  -15.00   80.00   1.0000   20.0000
omega____ theta____ kappa____ phi______ frames
    -       54.0000  -70.0000  158.8291 95

 93 omega   31.00  127.00   1.0000   20.0000
omega____ theta____ kappa____ phi______ frames
    -       58.0000   71.0000 -134.0792 96

 94 omega   28.00  128.00   1.0000   20.0000
omega____ theta____ kappa____ phi______ frames
    -       58.0000   77.0000  -60.4871 100

 95 omega   34.00  132.00   1.0000   20.0000
omega____ theta____ kappa____ phi______ frames
    -       62.0000   74.0000  128.3496 98

 96 omega   38.00  130.00   1.0000   20.0000
omega____ theta____ kappa____ phi______ frames
    -       62.0000   68.0000    2.8067 92

 97 omega   44.00  134.00   1.0000   20.0000
omega____ theta____ kappa____ phi______ frames
    -       66.0000   62.0000   27.0901 90

 98 omega   49.00  130.00   1.0000   20.0000
omega____ theta____ kappa____ phi______ frames
    -       70.0000   52.0000  164.2735 81

 99 omega   50.00  138.00   1.0000   20.0000
omega____ theta____ kappa____ phi______ frames
    -       70.0000   59.0000 -163.3023 88

100 omega   -1.00  102.00   1.0000   20.0000
omega____ theta____ kappa____ phi______ frames
    -       70.0000  -80.0000   -4.7996 103

101 omega   46.00  138.00   1.0000   20.0000
omega____ theta____ kappa____ phi______ frames
    -       70.0000   68.0000 -112.1281 92

102 omega   47.00  147.00   1.0000   20.0000
omega____ theta____ kappa____ phi______ frames
    -       74.0000   34.0000  -67.5575 100

103 omega   46.00  144.00   1.0000   20.0000
omega____ theta____ kappa____ phi______ frames
    -       74.0000   74.0000   37.7927 98

104 omega   56.00  148.00   1.0000   20.0000
omega____ theta____ kappa____ phi______ frames
    -       78.0000   51.0000   33.5688 92

105 omega   56.00  148.00   1.0000   20.0000
omega____ theta____ kappa____ phi______ frames
    -       78.0000   50.0000  102.6818 92

106 omega   54.00  146.00   1.0000   20.0000
omega____ theta____ kappa____ phi______ frames
    -       78.0000   67.0000  171.4556 92

;
_diffrn_measurement_device '\k-geometry diffractometer'
_diffrn_measurement_device_type 'Agilent SuperNova, Dual, Cu at zero, Eos'
_diffrn_measurement_method '\w scans'
_diffrn_measurement_specimen_support 'polyimid foil'
_diffrn_orient_matrix_UB_11 0.0745766000
_diffrn_orient_matrix_UB_12 0.0351786000
_diffrn_orient_matrix_UB_13 -0.0785573000
_diffrn_orient_matrix_UB_21 0.0717683000
_diffrn_orient_matrix_UB_22 -0.3087149000
_diffrn_orient_matrix_UB_23 0.0235977000
_diffrn_orient_matrix_UB_31 -0.1122843000
_diffrn_orient_matrix_UB_32 -0.1741968000
_diffrn_orient_matrix_UB_33 -0.0574902000
_diffrn_radiation_monochromator mirror
_diffrn_radiation_probe x-ray
_diffrn_radiation_type 'Cu K\a'
_diffrn_radiation_wavelength 1.5418
_diffrn_reflns_av_R_equivalents 0.0493
_diffrn_reflns_av_unetI/netI 0.0190
_diffrn_reflns_Laue_measured_fraction_full 0.999
_diffrn_reflns_Laue_measured_fraction_max 0.992
_diffrn_reflns_limit_h_max 12
_diffrn_reflns_limit_h_min -12
_diffrn_reflns_limit_k_max 5
_diffrn_reflns_limit_k_min -5
_diffrn_reflns_limit_l_max 19
_diffrn_reflns_limit_l_min -19
_diffrn_reflns_number 13964
_diffrn_reflns_point_group_measured_fraction_full 0.999
_diffrn_reflns_point_group_measured_fraction_max 0.992
_diffrn_reflns_theta_full 67.684
_diffrn_reflns_theta_max 70.912
_diffrn_reflns_theta_min 4.383
_diffrn_source 'microfocus X-Ray tube'
_diffrn_source_type 'Agilent SuperNova (Cu) X-ray Source'
_exptl_absorpt_coefficient_mu 0.733
_exptl_absorpt_correction_T_max 1.00000
_exptl_absorpt_correction_T_min 0.55680
_exptl_absorpt_correction_type multi-scan
_exptl_absorpt_process_details
;
CrysAlisPro, Agilent Technologies,
Version 1.171.36.28 (release 01-02-2013 CrysAlis171 .NET)
(compiled Feb  1 2013,16:14:44)
Empirical absorption correction using spherical harmonics,
 implemented in SCALE3 ABSPACK scaling algorithm.
;
_exptl_crystal_colour red
_exptl_crystal_density_diffrn 1.431
_exptl_crystal_description needle
_exptl_crystal_F_000 308
_exptl_crystal_size_max 0.2669
_exptl_crystal_size_mid 0.0694
_exptl_crystal_size_min 0.0300
_refine_diff_density_max 1.098
_refine_diff_density_min -0.323
_refine_diff_density_rms 0.110
_refine_ls_extinction_method none
_refine_ls_goodness_of_fit_ref 1.035
_refine_ls_hydrogen_treatment constr
_refine_ls_matrix_type full
_refine_ls_number_parameters 102
_refine_ls_number_reflns 1306
_refine_ls_number_restraints 0
_refine_ls_restrained_S_all 1.035
_refine_ls_R_factor_all 0.0936
_refine_ls_R_factor_gt 0.0881
_refine_ls_shift/su_max 0.000
_refine_ls_shift/su_mean 0.000
_refine_ls_structure_factor_coef Fsqd
_refine_ls_weighting_details 'w=1/[\s^2^(Fo^2^)+(0.1837P)^2^+0.4102P] where P=(Fo^2^+2Fc^2^)/3'
_refine_ls_weighting_scheme calc
_refine_ls_wR_factor_gt 0.2313
_refine_ls_wR_factor_ref 0.2414
_reflns_Friedel_coverage 0.000
_reflns_number_gt 1146
_reflns_number_total 1306
_reflns_threshold_expression 'I > 2\s(I)'
_cod_data_source_file c5dt03270a2.cif
_cod_data_source_block hi_az4
_cod_original_sg_symbol_H-M 'P 21/c'
_cod_database_code 7037107
_audit_block_refno 1761
_audit_block_usercomment 'hi_az117c, needle, red'
_olex2_refinement_description
;
1. Fixed Uiso
 At 1.2 times of:
  All C(H) groups
 At 1.5 times of:
  All C(H,H,H) groups
2.a Aromatic/amide H refined with riding coordinates:
 C13(H13), C14(H14)
2.b Idealised Me refined as rotating group:
 C18(H18A,H18B,H18C), C19(H19A,H19B,H19C)
;
_shelx_estimated_absorpt_t_max 0.930
_shelx_estimated_absorpt_t_min 0.930
_cell_oxdiff_length_a 10.2032(6)
_cell_oxdiff_length_b 4.3248(2)
_cell_oxdiff_length_c 15.5555(7)
_cell_oxdiff_angle_alpha 89.941(4)
_cell_oxdiff_angle_beta 98.611(4)
_cell_oxdiff_angle_gamma 90.037(4)
_cell_oxdiff_volume 678.68(6)
_cell_oxdiff_measurement_reflns_used 4494
_reflns_odcompleteness_completeness 99.93
_reflns_odcompleteness_theta 66.97
_reflns_odcompleteness_iscentric 1

loop_
_symmetry_equiv_pos_as_xyz
'x, y, z'
'-x, y+1/2, -z+1/2'
'-x, -y, -z'
'x, -y-1/2, z-1/2'

loop_
_atom_site_label
_atom_site_type_symbol
_atom_site_fract_x
_atom_site_fract_y
_atom_site_fract_z
_atom_site_U_iso_or_equiv
_atom_site_adp_type
_atom_site_occupancy
_atom_site_site_symmetry_order
_atom_site_calc_flag
_atom_site_refinement_flags_posn
_atom_site_refinement_flags_adp
N1 N 0.14548(17) 0.1019(4) 0.14329(11) 0.0200(6) Uani 1 1 d . .
N2 N 0.24224(17) 0.0913(4) 0.00955(11) 0.0207(6) Uani 1 1 d . .
N3 N 0.33183(19) -0.1887(5) 0.13114(12) 0.0286(6) Uani 1 1 d . .
C12 C 0.0522(2) 0.2949(5) 0.10574(13) 0.0173(6) Uani 1 1 d . .
C13 C -0.0491(2) 0.4148(5) 0.15307(13) 0.0200(6) Uani 1 1 d . .
H13 H -0.0492 0.3527 0.2117 0.024 Uiso 1 1 calc R U
C14 C -0.1433(2) 0.6131(5) 0.11565(13) 0.0205(6) Uani 1 1 d . .
H14 H -0.2081 0.6866 0.1486 0.025 Uiso 1 1 calc R U
C15 C -0.1481(2) 0.7159(5) 0.02669(13) 0.0174(6) Uani 1 1 d . .
C16 C 0.0490(2) 0.3973(5) 0.01949(13) 0.0181(6) Uani 1 1 d . .
C17 C 0.2364(2) 0.0087(5) 0.09315(13) 0.0204(6) Uani 1 1 d . .
C18 C 0.3368(2) -0.2819(6) 0.22100(14) 0.0247(6) Uani 1 1 d . .
H18A H 0.3369 -0.0978 0.2577 0.037 Uiso 1 1 calc R U
H18B H 0.4176 -0.4017 0.2393 0.037 Uiso 1 1 calc R U
H18C H 0.2591 -0.4091 0.2267 0.037 Uiso 1 1 calc R U
C19 C 0.4387(2) -0.2877(6) 0.08537(14) 0.0253(6) Uani 1 1 d . .
H19A H 0.4067 -0.2948 0.0227 0.038 Uiso 1 1 calc R U
H19B H 0.4689 -0.4938 0.1057 0.038 Uiso 1 1 calc R U
H19C H 0.5125 -0.1414 0.0968 0.038 Uiso 1 1 calc R U

loop_
_atom_site_aniso_label
_atom_site_aniso_U_11
_atom_site_aniso_U_22
_atom_site_aniso_U_33
_atom_site_aniso_U_23
_atom_site_aniso_U_13
_atom_site_aniso_U_12
N1 0.0201(10) 0.0250(10) 0.0158(9) -0.0011(7) 0.0057(7) -0.0014(7)
N2 0.0190(10) 0.0268(10) 0.0175(10) -0.0007(7) 0.0069(7) 0.0001(7)
N3 0.0248(11) 0.0442(12) 0.0190(10) 0.0063(8) 0.0106(8) 0.0115(9)
C12 0.0151(11) 0.0223(11) 0.0150(11) -0.0036(8) 0.0033(8) -0.0052(8)
C13 0.0210(11) 0.0266(12) 0.0134(10) -0.0009(8) 0.0062(8) -0.0026(8)
C14 0.0207(11) 0.0260(12) 0.0166(11) -0.0025(8) 0.0091(8) -0.0015(8)
C15 0.0154(11) 0.0213(11) 0.0161(11) -0.0036(8) 0.0041(8) -0.0035(8)
C16 0.0186(11) 0.0223(11) 0.0146(11) -0.0027(8) 0.0064(8) -0.0039(8)
C17 0.0197(11) 0.0241(12) 0.0183(11) -0.0009(8) 0.0055(8) -0.0024(9)
C18 0.0215(12) 0.0352(13) 0.0181(11) 0.0031(9) 0.0049(9) 0.0022(9)
C19 0.0178(11) 0.0362(13) 0.0234(12) 0.0028(9) 0.0082(9) 0.0061(9)

loop_
_atom_type_symbol
_atom_type_description
_atom_type_scat_dispersion_real
_atom_type_scat_dispersion_imag
_atom_type_scat_source
C C 0.0181 0.0091 'International Tables Vol C Tables 4.2.6.8 and 6.1.1.4'
H H 0.0000 0.0000 'International Tables Vol C Tables 4.2.6.8 and 6.1.1.4'
N N 0.0311 0.0180 'International Tables Vol C Tables 4.2.6.8 and 6.1.1.4'

loop_
_exptl_crystal_face_index_h
_exptl_crystal_face_index_k
_exptl_crystal_face_index_l
_exptl_crystal_face_perp_dist
_exptl_oxdiff_crystal_face_indexfrac_h
_exptl_oxdiff_crystal_face_indexfrac_k
_exptl_oxdiff_crystal_face_indexfrac_l
_exptl_oxdiff_crystal_face_x
_exptl_oxdiff_crystal_face_y
_exptl_oxdiff_crystal_face_z
2 2 3 0.0363 2.0046 1.9973 3.0099 -0.0167 -0.4017 -0.7460
5 -1 5 0.1231 5.0017 -1.0019 5.0179 -0.0564 0.7867 -0.6756
-5 1 -5 0.1231 -5.0017 1.0019 -5.0179 0.0564 -0.7867 0.6756
-2 -2 -3 0.0293 -2.0046 -1.9973 -3.0099 0.0167 0.4017 0.7460
-4 0 9 0.0111 -4.0093 -0.0020 8.9911 -1.0054 -0.0750 -0.0664
4 0 -9 0.0189 4.0093 0.0020 -8.9911 1.0054 0.0750 0.0664

loop_
_geom_angle_atom_site_label_1
_geom_angle_atom_site_label_2
_geom_angle_atom_site_label_3
_geom_angle
_geom_angle_site_symmetry_1
_geom_angle_site_symmetry_3
C12 N1 C17 116.00(18) . .
C15 N2 C17 115.90(18) 3_565 .
C17 N3 C18 120.80(18) . .
C17 N3 C19 120.86(18) . .
C18 N3 C19 118.08(18) . .
N1 C12 C13 121.18(19) . .
N1 C12 C16 121.82(19) . .
C16 C12 C13 117.0(2) . .
C12 C13 H13 119.2 . .
C14 C13 C12 121.52(19) . .
C14 C13 H13 119.2 . .
C13 C14 H14 119.2 . .
C13 C14 C15 121.69(18) . .
C15 C14 H14 119.2 . .
N2 C15 C14 121.01(18) 3_565 .
N2 C15 C16 121.9(2) 3_565 3_565
C16 C15 C14 117.1(2) 3_565 .
C12 C16 C15 117.3(2) . 3_565
C16 C16 C12 121.5(2) 3_565 .
C16 C16 C15 121.1(2) 3_565 3_565
N1 C17 N3 116.26(18) . .
N2 C17 N1 127.1(2) . .
N2 C17 N3 116.65(19) . .
N3 C18 H18A 109.5 . .
N3 C18 H18B 109.5 . .
N3 C18 H18C 109.5 . .
H18A C18 H18B 109.5 . .
H18A C18 H18C 109.5 . .
H18B C18 H18C 109.5 . .
N3 C19 H19A 109.5 . .
N3 C19 H19B 109.5 . .
N3 C19 H19C 109.5 . .
H19A C19 H19B 109.5 . .
H19A C19 H19C 109.5 . .
H19B C19 H19C 109.5 . .

loop_
_geom_bond_atom_site_label_1
_geom_bond_atom_site_label_2
_geom_bond_distance
_geom_bond_site_symmetry_2
N1 C12 1.333(3) .
N1 C17 1.360(3) .
N2 C15 1.332(3) 3_565
N2 C17 1.358(3) .
N3 C17 1.361(3) .
N3 C18 1.448(3) .
N3 C19 1.453(3) .
C12 C13 1.452(3) .
C12 C16 1.408(3) .
C13 H13 0.9500 .
C13 C14 1.353(3) .
C14 H14 0.9500 .
C14 C15 1.447(3) .
C15 N2 1.332(3) 3_565
C15 C16 1.413(3) 3_565
C16 C15 1.413(3) 3_565
C16 C16 1.405(4) 3_565
C18 H18A 0.9800 .
C18 H18B 0.9800 .
C18 H18C 0.9800 .
C19 H19A 0.9800 .
C19 H19B 0.9800 .
C19 H19C 0.9800 .

loop_
_geom_torsion_atom_site_label_1
_geom_torsion_atom_site_label_2
_geom_torsion_atom_site_label_3
_geom_torsion_atom_site_label_4
_geom_torsion
_geom_torsion_site_symmetry_1
_geom_torsion_site_symmetry_4
N1 C12 C13 C14 179.38(19) . .
N1 C12 C16 C15 0.8(3) . 3_565
N1 C12 C16 C16 -179.5(2) . 3_565
C12 N1 C17 N2 0.1(3) . .
C12 N1 C17 N3 -179.96(18) . .
C12 C13 C14 C15 0.0(3) . .
C13 C12 C16 C15 179.36(16) . 3_565
C13 C12 C16 C16 -0.9(4) . 3_565
C13 C14 C15 N2 179.32(19) . 3_565
C13 C14 C15 C16 -0.6(3) . 3_565
C15 N2 C17 N1 -0.2(3) 3_565 .
C15 N2 C17 N3 179.91(18) 3_565 .
C16 C12 C13 C14 0.8(3) . .
C17 N1 C12 C13 -178.96(17) . .
C17 N1 C12 C16 -0.4(3) . .
C18 N3 C17 N1 -2.1(3) . .
C18 N3 C17 N2 177.84(19) . .
C19 N3 C17 N1 -176.13(19) . .
C19 N3 C17 N2 3.8(3) . .
